data_7042963
loop_
_publ_author_name
'Ma, Qing'
'Chen, Ya'
'Liao, Longyu'
'Lu, Huanchang'
'Fan, Guijuan'
'Huang, Jinglun'

_publ_section_title
;
 Energetic \p-conjugated vinyl bridged triazoles: a thermally stable and
 insensitive heterocyclic cation
;
_journal_name_full 'Dalton Trans.'
_journal_paper_doi 10.1039/C7DT01261F
_journal_year 2017
_chemical_formula_moiety 'C6 H12 N10, O4 S'
_chemical_formula_sum 'C6 H12 N10 O4 S'
_chemical_formula_weight 320.32
_chemical_name_systematic
; 
 ? 
;
_space_group_IT_number 14
_symmetry_cell_setting monoclinic
_symmetry_space_group_name_Hall '-P 2ybc'
_symmetry_space_group_name_H-M 'P 1 21/c 1'
_atom_sites_solution_hydrogens geom
_atom_sites_solution_primary direct
_atom_sites_solution_secondary difmap
_audit_creation_method SHELXL-97
_audit_update_record
;
2016-12-28 deposited with the CCDC.
2017-05-15 downloaded from the CCDC.
;
_cell_angle_alpha 90.00
_cell_angle_beta 98.654(3)
_cell_angle_gamma 90.00
_cell_formula_units_Z 4
_cell_length_a 6.4108(6)
_cell_length_b 13.4566(14)
_cell_length_c 14.2343(11)
_cell_measurement_reflns_used 1428
_cell_measurement_temperature 173(2)
_cell_measurement_theta_max 25.00
_cell_measurement_theta_min 3.03
_cell_volume 1213.98(19)
_computing_structure_refinement 'SHELXL-97 (Sheldrick, 2008)'
_computing_structure_solution 'SHELXS-97 (Sheldrick, 2008)'
_diffrn_ambient_temperature 173(2)
_diffrn_measured_fraction_theta_full 0.986
_diffrn_measured_fraction_theta_max 0.986
_diffrn_measurement_device_type 'PHOTON100 CMOS detector'
_diffrn_measurement_method 'omega scan'
_diffrn_radiation_monochromator 'TRIUMPH curved crystal monochromator'
_diffrn_radiation_source 'fine-focus sealed tube'
_diffrn_radiation_type MoK\a
_diffrn_radiation_wavelength 0.71073
_diffrn_reflns_av_R_equivalents 0.0525
_diffrn_reflns_av_sigmaI/netI 0.0502
_diffrn_reflns_limit_h_max 7
_diffrn_reflns_limit_h_min -6
_diffrn_reflns_limit_k_max 16
_diffrn_reflns_limit_k_min -16
_diffrn_reflns_limit_l_max 17
_diffrn_reflns_limit_l_min -16
_diffrn_reflns_number 6913
_diffrn_reflns_theta_full 25.33
_diffrn_reflns_theta_max 25.33
_diffrn_reflns_theta_min 3.03
_exptl_absorpt_coefficient_mu 0.308
_exptl_absorpt_correction_T_max 0.7452
_exptl_absorpt_correction_T_min 0.6704
_exptl_absorpt_correction_type multi-scan
_exptl_absorpt_process_details 'SADABS (Bruker, 2012)'
_exptl_crystal_density_diffrn 1.753
_exptl_crystal_density_method 'not measured'
_exptl_crystal_description needle
_exptl_crystal_F_000 664
_exptl_crystal_size_max 0.39
_exptl_crystal_size_mid 0.09
_exptl_crystal_size_min 0.07
_refine_diff_density_max 0.348
_refine_diff_density_min -0.367
_refine_diff_density_rms 0.061
_refine_ls_extinction_method none
_refine_ls_goodness_of_fit_ref 1.014
_refine_ls_hydrogen_treatment mixed
_refine_ls_matrix_type full
_refine_ls_number_parameters 220
_refine_ls_number_reflns 2187
_refine_ls_number_restraints 14
_refine_ls_restrained_S_all 1.012
_refine_ls_R_factor_all 0.0703
_refine_ls_R_factor_gt 0.0380
_refine_ls_shift/su_max 0.000
_refine_ls_shift/su_mean 0.000
_refine_ls_structure_factor_coef Fsqd
_refine_ls_weighting_details 'calc w=1/[\s^2^(Fo^2^)+(0.0494P)^2^+0.2235P] where P=(Fo^2^+2Fc^2^)/3'
_refine_ls_weighting_scheme calc
_refine_ls_wR_factor_gt 0.0841
_refine_ls_wR_factor_ref 0.0952
_reflns_number_gt 1542
_reflns_number_total 2187
_reflns_threshold_expression >2sigma(I)
_cod_data_source_file c7dt01261f2.cif
_cod_data_source_block 1
_cod_depositor_comments
;
The following automatic conversions were performed:

'_symmetry_cell_setting' value 'Monoclinic' changed to 'monoclinic'
according to
/home/data/users/saulius/crontab/automatic-downloads/rss-feeds/RSC/lib/dictionaries/cif_core.dic
dictionary named 'cif_core.dic' version 2.4.2 from 2011-04-26.

Automatic conversion script
Id: cif_fix_values 4973 2017-02-22 13:04:09Z antanas 
;
_cod_original_sg_symbol_Hall '-P 2ybc  '
_cod_original_sg_symbol_H-M 'P2(1)/c  '
_cod_database_code 7042963

loop_
_symmetry_equiv_pos_as_xyz
'x, y, z'
'-x, y+1/2, -z+1/2'
'-x, -y, -z'
'x, -y-1/2, z-1/2'

loop_
_atom_site_label
_atom_site_type_symbol
_atom_site_fract_x
_atom_site_fract_y
_atom_site_fract_z
_atom_site_U_iso_or_equiv
_atom_site_adp_type
_atom_site_occupancy
_atom_site_symmetry_multiplicity
_atom_site_calc_flag
_atom_site_refinement_flags
C1 C 0.8640(4) 0.08357(18) 0.18986(17) 0.0142(6) Uani 1 1 d .
H1 H 0.7180 0.0726 0.1691 0.017 Uiso 1 1 calc R
C2 C 0.9933(4) 0.09588(18) 0.12564(17) 0.0144(6) Uani 1 1 d .
H2 H 1.1410 0.0989 0.1466 0.017 Uiso 1 1 calc R
C3 C 0.9369(4) 0.11562(18) 0.44203(17) 0.0139(6) Uani 1 1 d .
C4 C 0.9420(4) 0.08669(18) 0.29056(18) 0.0125(6) Uani 1 1 d .
C5 C 0.9248(4) 0.14037(18) -0.12536(18) 0.0129(6) Uani 1 1 d .
C6 C 0.9163(4) 0.10480(17) 0.02520(17) 0.0122(6) Uani 1 1 d .
N1 N 1.1376(3) 0.08257(16) 0.32999(14) 0.0167(5) Uani 1 1 d .
N2 N 1.1336(4) 0.10083(16) 0.42511(15) 0.0172(5) Uani 1 1 d D
H2A H 1.246(3) 0.100(2) 0.4680(16) 0.021 Uiso 1 1 d D
N3 N 0.8116(3) 0.10624(15) 0.35789(14) 0.0125(5) Uani 1 1 d .
N4 N 0.8753(4) 0.13687(19) 0.52421(16) 0.0218(6) Uani 1 1 d D
H4A H 0.968(4) 0.159(2) 0.5697(16) 0.026 Uiso 1 1 d D
H4B H 0.745(3) 0.136(2) 0.528(2) 0.026 Uiso 1 1 d D
N5 N 0.5932(3) 0.12471(17) 0.34789(16) 0.0168(5) Uani 1 1 d D
H5A H 0.523(4) 0.0698(16) 0.3332(18) 0.020 Uiso 1 1 d D
H5B H 0.560(4) 0.1650(18) 0.2976(16) 0.020 Uiso 1 1 d D
N6 N 0.7224(3) 0.09509(16) -0.01675(14) 0.0154(5) Uani 1 1 d .
N7 N 0.7297(4) 0.11780(16) -0.11147(15) 0.0154(5) Uani 1 1 d D
H7A H 0.618(3) 0.113(2) -0.1567(15) 0.018 Uiso 1 1 d D
N8 N 1.0475(3) 0.13179(15) -0.04009(14) 0.0125(5) Uani 1 1 d .
N9 N 0.9881(4) 0.16701(17) -0.20556(16) 0.0192(5) Uani 1 1 d D
H9A H 0.893(4) 0.181(2) -0.2536(16) 0.023 Uiso 1 1 d D
H9B H 1.122(3) 0.169(2) -0.209(2) 0.023 Uiso 1 1 d D
N10 N 1.2662(4) 0.14989(19) -0.02843(17) 0.0192(5) Uani 1 1 d D
H10A H 1.332(4) 0.0931(15) -0.0132(19) 0.023 Uiso 1 1 d D
H10B H 1.294(4) 0.1922(18) 0.0199(16) 0.023 Uiso 1 1 d D
O1 O 0.4580(3) 0.41057(13) 0.07937(12) 0.0205(4) Uani 1 1 d .
O2 O 0.4108(3) 0.40623(13) 0.24444(12) 0.0201(5) Uani 1 1 d .
O3 O 0.6127(3) 0.27783(13) 0.18132(13) 0.0206(5) Uani 1 1 d .
O4 O 0.2355(3) 0.28615(13) 0.13449(13) 0.0205(5) Uani 1 1 d .
S1 S 0.43027(10) 0.34494(5) 0.15960(5) 0.01361(18) Uani 1 1 d .

loop_
_atom_site_aniso_label
_atom_site_aniso_U_11
_atom_site_aniso_U_22
_atom_site_aniso_U_33
_atom_site_aniso_U_23
_atom_site_aniso_U_13
_atom_site_aniso_U_12
C1 0.0124(14) 0.0155(14) 0.0135(13) -0.0003(11) -0.0018(11) -0.0002(11)
C2 0.0139(14) 0.0160(14) 0.0129(13) -0.0012(11) 0.0003(11) 0.0003(11)
C3 0.0141(15) 0.0160(13) 0.0115(13) 0.0019(11) 0.0011(11) -0.0034(11)
C4 0.0094(14) 0.0148(13) 0.0132(14) 0.0004(10) 0.0015(11) 0.0009(11)
C5 0.0121(14) 0.0127(13) 0.0134(13) -0.0004(10) 0.0008(11) 0.0012(11)
C6 0.0135(15) 0.0129(13) 0.0107(13) 0.0001(10) 0.0030(11) 0.0022(11)
N1 0.0172(13) 0.0236(13) 0.0093(12) -0.0004(9) 0.0021(10) -0.0007(10)
N2 0.0114(13) 0.0289(13) 0.0100(12) -0.0014(10) -0.0029(9) 0.0001(10)
N3 0.0087(12) 0.0174(12) 0.0114(11) 0.0004(9) 0.0013(9) -0.0010(9)
N4 0.0134(13) 0.0383(15) 0.0136(12) -0.0057(11) 0.0020(10) -0.0045(12)
N5 0.0086(13) 0.0227(12) 0.0184(12) 0.0006(10) 0.0004(10) 0.0002(10)
N6 0.0144(13) 0.0214(12) 0.0100(11) 0.0017(9) 0.0008(9) 0.0006(10)
N7 0.0125(13) 0.0244(12) 0.0084(11) 0.0016(9) -0.0015(9) 0.0000(10)
N8 0.0105(12) 0.0170(11) 0.0102(11) -0.0012(9) 0.0016(9) -0.0016(9)
N9 0.0154(13) 0.0303(13) 0.0120(12) 0.0030(10) 0.0026(10) -0.0006(11)
N10 0.0085(12) 0.0303(14) 0.0177(12) -0.0008(11) -0.0016(10) -0.0020(11)
O1 0.0186(11) 0.0280(11) 0.0147(10) 0.0044(8) 0.0020(8) -0.0031(9)
O2 0.0207(11) 0.0267(11) 0.0120(10) -0.0045(8) -0.0001(8) 0.0068(9)
O3 0.0170(10) 0.0224(10) 0.0215(11) -0.0016(8) -0.0003(8) 0.0078(8)
O4 0.0157(10) 0.0251(11) 0.0198(11) 0.0005(8) -0.0003(8) -0.0048(8)
S1 0.0124(3) 0.0179(3) 0.0101(3) -0.0004(3) 0.0003(2) 0.0008(3)

loop_
_atom_type_symbol
_atom_type_description
_atom_type_scat_dispersion_real
_atom_type_scat_dispersion_imag
_atom_type_scat_source
C C 0.0033 0.0016 'International Tables Vol C Tables 4.2.6.8 and 6.1.1.4'
H H 0.0000 0.0000 'International Tables Vol C Tables 4.2.6.8 and 6.1.1.4'
N N 0.0061 0.0033 'International Tables Vol C Tables 4.2.6.8 and 6.1.1.4'
O O 0.0106 0.0060 'International Tables Vol C Tables 4.2.6.8 and 6.1.1.4'
S S 0.1246 0.1234 'International Tables Vol C Tables 4.2.6.8 and 6.1.1.4'

loop_
_geom_angle_atom_site_label_1
_geom_angle_atom_site_label_2
_geom_angle_atom_site_label_3
_geom_angle
C2 C1 C4 121.2(2)
C2 C1 H1 119.4
C4 C1 H1 119.4
C1 C2 C6 122.2(2)
C1 C2 H2 118.9
C6 C2 H2 118.9
N4 C3 N2 127.5(3)
N4 C3 N3 126.2(2)
N2 C3 N3 106.2(2)
N1 C4 N3 110.7(2)
N1 C4 C1 126.6(2)
N3 C4 C1 122.4(2)
N9 C5 N7 127.6(3)
N9 C5 N8 126.1(2)
N7 C5 N8 106.3(2)
N6 C6 N8 110.5(2)
N6 C6 C2 127.3(2)
N8 C6 C2 122.1(2)
C4 N1 N2 104.9(2)
C3 N2 N1 111.2(2)
C3 N2 H2A 125.6(18)
N1 N2 H2A 123.1(18)
C3 N3 C4 107.0(2)
C3 N3 N5 121.7(2)
C4 N3 N5 131.0(2)
C3 N4 H4A 118.4(19)
C3 N4 H4B 119(2)
H4A N4 H4B 122(3)
N3 N5 H5A 109.9(18)
N3 N5 H5B 107.6(17)
H5A N5 H5B 106(3)
C6 N6 N7 104.67(19)
C5 N7 N6 111.4(2)
C5 N7 H7A 125.4(17)
N6 N7 H7A 123.1(17)
C5 N8 C6 107.1(2)
C5 N8 N10 121.8(2)
C6 N8 N10 131.1(2)
C5 N9 H9A 118.0(19)
C5 N9 H9B 120(2)
H9A N9 H9B 122(3)
N8 N10 H10A 107.9(18)
N8 N10 H10B 106.2(18)
H10A N10 H10B 109(3)
O3 S1 O1 110.18(11)
O3 S1 O4 109.76(11)
O1 S1 O4 109.25(11)
O3 S1 O2 109.35(11)
O1 S1 O2 109.40(10)
O4 S1 O2 108.88(11)

loop_
_geom_bond_atom_site_label_1
_geom_bond_atom_site_label_2
_geom_bond_distance
C1 C2 1.333(3)
C1 C4 1.446(3)
C1 H1 0.9500
C2 C6 1.446(3)
C2 H2 0.9500
C3 N4 1.321(3)
C3 N2 1.334(3)
C3 N3 1.344(3)
C4 N1 1.296(3)
C4 N3 1.388(3)
C5 N9 1.318(3)
C5 N7 1.330(3)
C5 N8 1.348(3)
C6 N6 1.302(3)
C6 N8 1.392(3)
N1 N2 1.380(3)
N2 H2A 0.873(17)
N3 N5 1.408(3)
N4 H4A 0.860(18)
N4 H4B 0.844(17)
N5 H5A 0.873(18)
N5 H5B 0.898(18)
N6 N7 1.390(3)
N7 H7A 0.888(17)
N8 N10 1.408(3)
N9 H9A 0.865(18)
N9 H9B 0.867(17)
N10 H10A 0.883(18)
N10 H10B 0.890(18)
O1 S1 1.4755(18)
O2 S1 1.4831(18)
O3 S1 1.4730(18)
O4 S1 1.4760(19)
